data_4121297
loop_
_publ_author_name
'Shigeyoshi Inoue'
'Carsten Eisenhut'

_publ_contact_author_address
;
Institut f\"ur Chemie, Technische Universit\"at Berlin, 
Stra\&se des 17. Juni 135, Sekr. C2, D-10623 Berlin
;
_publ_contact_author_email shigeyoshi.inoue@tu-berlin.de
_publ_contact_author_fax 49-30-314-29732
_publ_contact_author_name 'Shigeyoshi Inoue'
_publ_contact_author_phone 49-30-314-29734
_publ_section_title
;
 A Dihydrodisilene Transition Metal Complex from an N-Heterocyclic
 Carbene-Stabilized Silylene Monohydride
;
_journal_name_full 'Journal of the American Chemical Society'
_journal_page_first 18315
_journal_page_last 18318
_journal_paper_doi 10.1021/ja410528y
_journal_volume 135
_journal_year 2013
_chemical_formula_sum 'C38 H80 N4 Ni Si4'
_chemical_formula_weight 764.13
_chemical_name_systematic
; 
 ? 
;
_space_group_IT_number 61
_symmetry_cell_setting orthorhombic
_symmetry_space_group_name_Hall '-P 2ac 2ab'
_symmetry_space_group_name_H-M 'P b c a'
_atom_sites_solution_hydrogens geom
_atom_sites_solution_primary direct
_atom_sites_solution_secondary difmap
_audit_creation_method
;
CrysAlis RED, Oxford Diffraction Ltd.,
Version 1.171.31.8 (release 12-01-2007 CrysAlis171 .NET)
(compiled Jan 12 2007,17:49:11)
;
_cell_angle_alpha 90.00
_cell_angle_beta 90.00
_cell_angle_gamma 90.00
_cell_formula_units_Z 8
_cell_length_a 12.5259(3)
_cell_length_b 23.4672(7)
_cell_length_c 31.3977(9)
_cell_measurement_reflns_used 6349
_cell_measurement_temperature 173(2)
_cell_measurement_theta_max 28.6722
_cell_measurement_theta_min 3.1204
_cell_volume 9229.3(4)
_computing_cell_refinement
;
CrysAlis RED, Oxford Diffraction Ltd.,
Version 1.171.31.8 (release 12-01-2007 CrysAlis171 .NET)
(compiled Jan 12 2007,17:49:11)
;
_computing_data_collection
;
CrysAlis CCD, Oxford Diffraction Ltd.,
Version 1.171.31.8 (release 12-01-2007 CrysAlis171 .NET)
(compiled Jan 12 2007,17:49:11)
;
_computing_data_reduction
;
CrysAlis RED, Oxford Diffraction Ltd.,
Version 1.171.31.8 (release 12-01-2007 CrysAlis171 .NET)
(compiled Jan 12 2007,17:49:11)
;
_computing_publication_material 'SHELXL-97 (Sheldrick, 1997)'
_computing_structure_refinement 'SHELXL-97 (Sheldrick, 1997)'
_computing_structure_solution 'SHELXS-97 (Sheldrick, 1990)'
_diffrn_ambient_temperature 173(2)
_diffrn_measured_fraction_theta_full 1.000
_diffrn_measured_fraction_theta_max 1.000
_diffrn_measurement_device_type 'Oxford Diffraction Xcalibur S Sapphire'
_diffrn_measurement_method \w
_diffrn_radiation_monochromator graphite
_diffrn_radiation_source 'Enhance (Mo) x-ray Source'
_diffrn_radiation_type CuK\a
_diffrn_radiation_wavelength 1.54184
_diffrn_reflns_av_R_equivalents 0.0386
_diffrn_reflns_av_sigmaI/netI 0.0305
_diffrn_reflns_limit_h_max 15
_diffrn_reflns_limit_h_min -14
_diffrn_reflns_limit_k_max 27
_diffrn_reflns_limit_k_min -28
_diffrn_reflns_limit_l_max 27
_diffrn_reflns_limit_l_min -37
_diffrn_reflns_number 35403
_diffrn_reflns_theta_full 67.49
_diffrn_reflns_theta_max 67.49
_diffrn_reflns_theta_min 3.77
_exptl_absorpt_coefficient_mu 1.803
_exptl_absorpt_correction_T_max 1.00000
_exptl_absorpt_correction_T_min 0.69035
_exptl_absorpt_correction_type multi-scan
_exptl_absorpt_process_details
;
CrysAlis RED, Oxford Diffraction Ltd.,
Version 1.171.31.8 (release 12-01-2007 CrysAlis171 .NET)
(compiled Jan 12 2007,17:49:11)
empirical absorption correction using spherical harmonics,
 implemented in SCALE3 ABSPACK scaling algorithm.
;
_exptl_crystal_colour yellow
_exptl_crystal_density_diffrn 1.100
_exptl_crystal_description rod
_exptl_crystal_F_000 3360
_exptl_crystal_size_max 0.30
_exptl_crystal_size_mid 0.18
_exptl_crystal_size_min 0.10
_refine_diff_density_max 0.337
_refine_diff_density_min -0.205
_refine_diff_density_rms 0.042
_refine_ls_extinction_method none
_refine_ls_goodness_of_fit_ref 1.021
_refine_ls_hydrogen_treatment mixed
_refine_ls_matrix_type full
_refine_ls_number_parameters 458
_refine_ls_number_reflns 8301
_refine_ls_number_restraints 0
_refine_ls_restrained_S_all 1.021
_refine_ls_R_factor_all 0.0396
_refine_ls_R_factor_gt 0.0320
_refine_ls_shift/su_max 0.001
_refine_ls_shift/su_mean 0.000
_refine_ls_structure_factor_coef Fsqd
_refine_ls_weighting_details 'calc w=1/[\s^2^(Fo^2^)+(0.0432P)^2^+2.2739P] where P=(Fo^2^+2Fc^2^)/3'
_refine_ls_weighting_scheme calc
_refine_ls_wR_factor_gt 0.0797
_refine_ls_wR_factor_ref 0.0849
_reflns_number_gt 7139
_reflns_number_total 8301
_reflns_threshold_expression >2sigma(I)
_cod_data_source_file ja410528y_si_001_2.cif
_cod_data_source_block c:\compound3
_cod_database_code 4121297

loop_
_symmetry_equiv_pos_as_xyz
'x, y, z'
'-x+1/2, -y, z+1/2'
'x+1/2, -y+1/2, -z'
'-x, y+1/2, -z+1/2'
'-x, -y, -z'
'x-1/2, y, -z-1/2'
'-x-1/2, y-1/2, z'
'x, -y-1/2, z-1/2'

loop_
_atom_site_label
_atom_site_type_symbol
_atom_site_fract_x
_atom_site_fract_y
_atom_site_fract_z
_atom_site_U_iso_or_equiv
_atom_site_adp_type
_atom_site_occupancy
_atom_site_symmetry_multiplicity
_atom_site_calc_flag
_atom_site_refinement_flags
Ni1 Ni 0.84534(2) 0.180314(11) 0.095272(8) 0.02256(8) Uani 1 1 d .
Si2 Si 0.93732(3) 0.130740(17) 0.146735(13) 0.02263(10) Uani 1 1 d .
Si4 Si 1.07624(4) 0.289067(17) 0.148325(14) 0.02442(10) Uani 1 1 d .
Si1 Si 0.99464(3) 0.035368(17) 0.149006(13) 0.02151(10) Uani 1 1 d .
Si3 Si 1.01725(3) 0.205243(17) 0.114308(13) 0.02281(10) Uani 1 1 d .
N1 N 0.63746(11) 0.13483(6) 0.12689(4) 0.0286(3) Uani 1 1 d .
N2 N 0.67778(11) 0.10348(6) 0.06523(4) 0.0286(3) Uani 1 1 d .
C35 C 1.07418(13) 0.01701(7) 0.09727(5) 0.0265(3) Uani 1 1 d .
N3 N 0.74927(12) 0.28179(6) 0.05523(4) 0.0307(3) Uani 1 1 d .
C1 C 0.71474(13) 0.13863(7) 0.09642(5) 0.0265(3) Uani 1 1 d .
C8 C 0.81955(13) 0.23735(7) 0.05279(5) 0.0270(3) Uani 1 1 d .
C19 C 1.23080(15) 0.28260(8) 0.15535(7) 0.0402(5) Uani 1 1 d .
C2 C 0.64110(15) 0.16524(9) 0.16727(6) 0.0367(4) Uani 1 1 d .
H2A H 0.7108 0.1837 0.1705 0.055 Uiso 1 1 calc R
H2B H 0.6301 0.1383 0.1907 0.055 Uiso 1 1 calc R
H2C H 0.5848 0.1942 0.1678 0.055 Uiso 1 1 calc R
C12 C 0.76013(16) 0.31914(8) 0.02090(6) 0.0363(4) Uani 1 1 d .
N4 N 0.87097(12) 0.24725(6) 0.01523(4) 0.0312(3) Uani 1 1 d .
C27 C 0.86709(14) -0.01198(7) 0.15343(5) 0.0290(4) Uani 1 1 d .
C31 C 1.08408(15) 0.02767(7) 0.19967(5) 0.0321(4) Uani 1 1 d .
C36 C 1.18688(14) 0.04285(8) 0.09898(6) 0.0361(4) Uani 1 1 d .
H36A H 1.2229 0.0367 0.0717 0.054 Uiso 1 1 calc R
H36B H 1.2279 0.0245 0.1218 0.054 Uiso 1 1 calc R
H36C H 1.1818 0.0838 0.1046 0.054 Uiso 1 1 calc R
C23 C 1.00262(18) 0.29615(8) 0.20254(6) 0.0430(5) Uani 1 1 d .
C15 C 1.04408(15) 0.35366(7) 0.11145(6) 0.0341(4) Uani 1 1 d .
C33 C 1.14871(16) -0.02819(8) 0.20020(6) 0.0371(4) Uani 1 1 d .
H33A H 1.1992 -0.0283 0.1763 0.056 Uiso 1 1 calc R
H33B H 1.1000 -0.0607 0.1975 0.056 Uiso 1 1 calc R
H33C H 1.1881 -0.0311 0.2271 0.056 Uiso 1 1 calc R
C32 C 1.16240(16) 0.07771(8) 0.20344(6) 0.0419(5) Uani 1 1 d .
H32A H 1.1225 0.1136 0.2040 0.063 Uiso 1 1 calc R
H32B H 1.2110 0.0775 0.1790 0.063 Uiso 1 1 calc R
H32C H 1.2037 0.0739 0.2298 0.063 Uiso 1 1 calc R
C38 C 1.01954(15) 0.04343(8) 0.05807(5) 0.0327(4) Uani 1 1 d .
H38A H 1.0133 0.0847 0.0620 0.049 Uiso 1 1 calc R
H38B H 0.9482 0.0269 0.0546 0.049 Uiso 1 1 calc R
H38C H 1.0623 0.0355 0.0326 0.049 Uiso 1 1 calc R
C11 C 0.83646(17) 0.29758(8) -0.00416(6) 0.0365(4) Uani 1 1 d .
C37 C 1.08671(15) -0.04752(7) 0.08942(6) 0.0353(4) Uani 1 1 d .
H37A H 1.1318 -0.0537 0.0643 0.053 Uiso 1 1 calc R
H37B H 1.0163 -0.0645 0.0846 0.053 Uiso 1 1 calc R
H37C H 1.1200 -0.0653 0.1144 0.053 Uiso 1 1 calc R
C9 C 0.95350(17) 0.21036(8) -0.00159(6) 0.0399(4) Uani 1 1 d .
H9A H 0.9701 0.1806 0.0193 0.060 Uiso 1 1 calc R
H9B H 1.0178 0.2328 -0.0074 0.060 Uiso 1 1 calc R
H9C H 0.9284 0.1927 -0.0280 0.060 Uiso 1 1 calc R
C5 C 0.55550(13) 0.09763(8) 0.11507(6) 0.0327(4) Uani 1 1 d .
C16 C 0.92420(16) 0.36779(9) 0.11331(8) 0.0496(5) Uani 1 1 d .
H16A H 0.9067 0.3954 0.0909 0.074 Uiso 1 1 calc R
H16B H 0.9069 0.3841 0.1412 0.074 Uiso 1 1 calc R
H16C H 0.8826 0.3329 0.1090 0.074 Uiso 1 1 calc R
C6 C 0.46115(16) 0.08640(10) 0.14284(7) 0.0472(5) Uani 1 1 d .
H6A H 0.4151 0.0579 0.1293 0.071 Uiso 1 1 calc R
H6B H 0.4210 0.1218 0.1469 0.071 Uiso 1 1 calc R
H6C H 0.4854 0.0721 0.1705 0.071 Uiso 1 1 calc R
C30 C 0.88846(16) -0.07351(8) 0.16875(7) 0.0397(4) Uani 1 1 d .
H30A H 0.9160 -0.0727 0.1979 0.060 Uiso 1 1 calc R
H30B H 0.9411 -0.0916 0.1500 0.060 Uiso 1 1 calc R
H30C H 0.8218 -0.0953 0.1680 0.060 Uiso 1 1 calc R
C34 C 1.01532(19) 0.02890(9) 0.24027(6) 0.0442(5) Uani 1 1 d .
H34A H 1.0618 0.0287 0.2654 0.066 Uiso 1 1 calc R
H34B H 0.9689 -0.0047 0.2409 0.066 Uiso 1 1 calc R
H34C H 0.9715 0.0635 0.2404 0.066 Uiso 1 1 calc R
C4 C 0.58120(14) 0.07769(7) 0.07637(6) 0.0321(4) Uani 1 1 d .
C28 C 0.81074(15) -0.01527(8) 0.10998(6) 0.0369(4) Uani 1 1 d .
H28A H 0.7439 -0.0366 0.1130 0.055 Uiso 1 1 calc R
H28B H 0.8572 -0.0346 0.0895 0.055 Uiso 1 1 calc R
H28C H 0.7952 0.0233 0.0998 0.055 Uiso 1 1 calc R
C3 C 0.73520(16) 0.09330(8) 0.02571(5) 0.0370(4) Uani 1 1 d .
H3A H 0.8010 0.1159 0.0255 0.056 Uiso 1 1 calc R
H3B H 0.6903 0.1044 0.0015 0.056 Uiso 1 1 calc R
H3C H 0.7530 0.0527 0.0235 0.056 Uiso 1 1 calc R
C21 C 1.27571(18) 0.32603(9) 0.18733(8) 0.0538(6) Uani 1 1 d .
H21A H 1.2457 0.3186 0.2156 0.081 Uiso 1 1 calc R
H21B H 1.2564 0.3647 0.1783 0.081 Uiso 1 1 calc R
H21C H 1.3536 0.3226 0.1885 0.081 Uiso 1 1 calc R
C29 C 0.78572(15) 0.01524(8) 0.18392(7) 0.0405(4) Uani 1 1 d .
H29A H 0.7689 0.0539 0.1742 0.061 Uiso 1 1 calc R
H29B H 0.8160 0.0169 0.2127 0.061 Uiso 1 1 calc R
H29C H 0.7204 -0.0077 0.1843 0.061 Uiso 1 1 calc R
C20 C 1.28800(16) 0.29188(10) 0.11283(9) 0.0551(6) Uani 1 1 d .
H20A H 1.2790 0.3316 0.1038 0.083 Uiso 1 1 calc R
H20B H 1.2574 0.2665 0.0913 0.083 Uiso 1 1 calc R
H20C H 1.3642 0.2835 0.1162 0.083 Uiso 1 1 calc R
C10 C 0.67564(15) 0.28921(9) 0.09035(6) 0.0389(4) Uani 1 1 d .
H10A H 0.6027 0.2816 0.0806 0.058 Uiso 1 1 calc R
H10B H 0.6804 0.3284 0.1010 0.058 Uiso 1 1 calc R
H10C H 0.6940 0.2626 0.1133 0.058 Uiso 1 1 calc R
C17 C 1.06627(19) 0.33829(9) 0.06483(6) 0.0477(5) Uani 1 1 d .
H17A H 1.0449 0.3701 0.0465 0.071 Uiso 1 1 calc R
H17B H 1.0254 0.3042 0.0571 0.071 Uiso 1 1 calc R
H17C H 1.1427 0.3308 0.0611 0.071 Uiso 1 1 calc R
C22 C 1.26157(18) 0.22260(9) 0.17067(9) 0.0591(7) Uani 1 1 d .
H22A H 1.3394 0.2199 0.1732 0.089 Uiso 1 1 calc R
H22B H 1.2362 0.1943 0.1501 0.089 Uiso 1 1 calc R
H22C H 1.2287 0.2153 0.1985 0.089 Uiso 1 1 calc R
C13 C 0.6988(2) 0.37342(9) 0.01715(7) 0.0520(6) Uani 1 1 d .
H13A H 0.7237 0.4004 0.0388 0.078 Uiso 1 1 calc R
H13B H 0.6227 0.3657 0.0214 0.078 Uiso 1 1 calc R
H13C H 0.7098 0.3897 -0.0112 0.078 Uiso 1 1 calc R
C7 C 0.52517(18) 0.03704(9) 0.04760(7) 0.0461(5) Uani 1 1 d .
H7A H 0.4561 0.0266 0.0601 0.069 Uiso 1 1 calc R
H7B H 0.5688 0.0027 0.0440 0.069 Uiso 1 1 calc R
H7C H 0.5137 0.0550 0.0198 0.069 Uiso 1 1 calc R
C18 C 1.10548(18) 0.40877(8) 0.12230(8) 0.0480(5) Uani 1 1 d .
H18A H 1.1819 0.4029 0.1172 0.072 Uiso 1 1 calc R
H18B H 1.0940 0.4185 0.1523 0.072 Uiso 1 1 calc R
H18C H 1.0796 0.4399 0.1043 0.072 Uiso 1 1 calc R
C14 C 0.8891(2) 0.32142(10) -0.04306(6) 0.0530(6) Uani 1 1 d .
H14A H 0.8493 0.3549 -0.0529 0.080 Uiso 1 1 calc R
H14B H 0.8899 0.2925 -0.0655 0.080 Uiso 1 1 calc R
H14C H 0.9625 0.3325 -0.0362 0.080 Uiso 1 1 calc R
C26 C 0.88313(19) 0.28247(9) 0.19676(7) 0.0527(6) Uani 1 1 d .
H26A H 0.8492 0.2789 0.2248 0.079 Uiso 1 1 calc R
H26B H 0.8755 0.2465 0.1811 0.079 Uiso 1 1 calc R
H26C H 0.8488 0.3132 0.1807 0.079 Uiso 1 1 calc R
C25 C 1.0474(2) 0.25290(10) 0.23472(7) 0.0619(7) Uani 1 1 d .
H25A H 1.1218 0.2624 0.2412 0.093 Uiso 1 1 calc R
H25B H 1.0440 0.2145 0.2225 0.093 Uiso 1 1 calc R
H25C H 1.0050 0.2542 0.2609 0.093 Uiso 1 1 calc R
C24 C 1.0122(2) 0.35615(10) 0.22268(8) 0.0618(7) Uani 1 1 d .
H24A H 0.9763 0.3564 0.2504 0.093 Uiso 1 1 calc R
H24B H 0.9785 0.3843 0.2039 0.093 Uiso 1 1 calc R
H24C H 1.0877 0.3658 0.2265 0.093 Uiso 1 1 calc R
H1 H 1.0953(16) 0.1891(8) 0.0854(6) 0.032(5) Uiso 1 1 d .
H2 H 0.9074(18) 0.1416(9) 0.1881(7) 0.050(6) Uiso 1 1 d .

loop_
_atom_site_aniso_label
_atom_site_aniso_U_11
_atom_site_aniso_U_22
_atom_site_aniso_U_33
_atom_site_aniso_U_23
_atom_site_aniso_U_13
_atom_site_aniso_U_12
Ni1 0.02259(14) 0.02278(14) 0.02230(14) 0.00150(10) -0.00153(10) -0.00030(10)
Si2 0.0251(2) 0.0189(2) 0.0239(2) 0.00074(16) -0.00155(16) 0.00084(16)
Si4 0.0262(2) 0.0185(2) 0.0285(2) -0.00120(16) -0.00325(17) -0.00130(16)
Si1 0.0239(2) 0.0187(2) 0.0219(2) 0.00091(15) -0.00030(16) 0.00062(16)
Si3 0.0238(2) 0.0193(2) 0.0253(2) -0.00141(16) -0.00058(16) -0.00110(16)
N1 0.0237(7) 0.0329(7) 0.0292(7) 0.0024(6) -0.0012(5) -0.0021(6)
N2 0.0292(7) 0.0285(7) 0.0280(7) 0.0029(6) -0.0061(6) -0.0009(6)
C35 0.0247(8) 0.0258(8) 0.0290(8) 0.0000(6) 0.0029(6) -0.0004(6)
N3 0.0336(8) 0.0298(7) 0.0287(7) 0.0016(6) -0.0063(6) 0.0030(6)
C1 0.0256(8) 0.0264(8) 0.0276(8) 0.0033(6) -0.0045(6) 0.0031(7)
C8 0.0283(8) 0.0273(8) 0.0254(8) 0.0000(6) -0.0034(6) -0.0015(7)
C19 0.0305(9) 0.0253(9) 0.0649(13) -0.0017(8) -0.0173(9) -0.0007(7)
C2 0.0315(9) 0.0450(10) 0.0335(9) -0.0040(8) 0.0034(7) 0.0014(8)
C12 0.0458(11) 0.0304(9) 0.0326(9) 0.0059(7) -0.0166(8) -0.0021(8)
N4 0.0391(8) 0.0307(7) 0.0237(6) 0.0025(6) -0.0021(6) -0.0028(6)
C27 0.0291(8) 0.0239(8) 0.0341(9) 0.0047(7) 0.0038(7) -0.0015(7)
C31 0.0408(10) 0.0267(8) 0.0287(8) 0.0005(7) -0.0090(7) 0.0075(7)
C36 0.0263(9) 0.0378(10) 0.0443(10) 0.0036(8) 0.0065(8) -0.0021(8)
C23 0.0614(13) 0.0347(10) 0.0331(9) -0.0115(8) 0.0082(9) -0.0112(9)
C15 0.0330(9) 0.0229(8) 0.0464(10) 0.0056(7) -0.0095(8) -0.0040(7)
C33 0.0441(10) 0.0305(9) 0.0367(9) 0.0026(7) -0.0095(8) 0.0084(8)
C32 0.0479(11) 0.0343(10) 0.0435(10) -0.0039(8) -0.0224(9) 0.0030(8)
C38 0.0371(9) 0.0364(9) 0.0245(8) 0.0010(7) 0.0047(7) 0.0004(8)
C11 0.0509(11) 0.0320(9) 0.0264(8) 0.0049(7) -0.0108(8) -0.0089(8)
C37 0.0380(10) 0.0300(9) 0.0380(9) -0.0051(7) 0.0074(8) 0.0036(8)
C9 0.0480(11) 0.0448(11) 0.0270(8) -0.0025(8) 0.0065(8) -0.0007(9)
C5 0.0231(8) 0.0343(9) 0.0407(9) 0.0093(8) -0.0075(7) -0.0031(7)
C16 0.0369(11) 0.0333(10) 0.0784(15) 0.0025(10) -0.0160(10) 0.0038(8)
C6 0.0287(9) 0.0610(13) 0.0519(12) 0.0128(10) 0.0000(8) -0.0088(9)
C30 0.0438(11) 0.0257(9) 0.0496(11) 0.0084(8) 0.0055(9) -0.0053(8)
C34 0.0637(13) 0.0426(11) 0.0263(9) 0.0010(8) -0.0059(9) 0.0152(10)
C4 0.0282(9) 0.0293(8) 0.0386(9) 0.0074(7) -0.0110(7) -0.0050(7)
C28 0.0295(9) 0.0349(9) 0.0463(10) 0.0026(8) -0.0035(8) -0.0086(8)
C3 0.0415(10) 0.0429(10) 0.0266(8) -0.0023(8) -0.0051(7) -0.0018(8)
C21 0.0500(13) 0.0336(10) 0.0777(15) 0.0005(10) -0.0344(12) -0.0077(9)
C29 0.0339(10) 0.0385(10) 0.0492(11) 0.0075(9) 0.0161(8) 0.0008(8)
C20 0.0273(10) 0.0517(13) 0.0863(17) -0.0115(12) 0.0031(10) -0.0046(9)
C10 0.0338(10) 0.0425(11) 0.0404(10) -0.0007(8) -0.0027(8) 0.0093(8)
C17 0.0563(13) 0.0448(11) 0.0418(11) 0.0173(9) -0.0081(9) -0.0146(10)
C22 0.0448(12) 0.0308(10) 0.1018(19) 0.0012(11) -0.0369(13) 0.0024(9)
C13 0.0651(15) 0.0360(11) 0.0548(12) 0.0086(9) -0.0196(11) 0.0066(10)
C7 0.0481(12) 0.0404(11) 0.0499(11) 0.0036(9) -0.0174(9) -0.0137(9)
C18 0.0485(12) 0.0257(9) 0.0700(14) 0.0101(9) -0.0168(10) -0.0075(9)
C14 0.0800(17) 0.0491(12) 0.0299(9) 0.0098(9) -0.0033(10) -0.0165(11)
C26 0.0592(14) 0.0430(11) 0.0559(13) -0.0177(10) 0.0289(11) -0.0088(10)
C25 0.104(2) 0.0515(13) 0.0307(10) 0.0001(9) -0.0043(11) -0.0222(14)
C24 0.0855(18) 0.0480(13) 0.0520(13) -0.0271(11) 0.0191(12) -0.0170(12)

loop_
_atom_type_symbol
_atom_type_description
_atom_type_scat_dispersion_real
_atom_type_scat_dispersion_imag
_atom_type_scat_source
C C 0.0181 0.0091 'International Tables Vol C Tables 4.2.6.8 and 6.1.1.4'
H H 0.0000 0.0000 'International Tables Vol C Tables 4.2.6.8 and 6.1.1.4'
N N 0.0311 0.0180 'International Tables Vol C Tables 4.2.6.8 and 6.1.1.4'
Si Si 0.2541 0.3302 'International Tables Vol C Tables 4.2.6.8 and 6.1.1.4'
Ni Ni -3.0029 0.5091 'International Tables Vol C Tables 4.2.6.8 and 6.1.1.4'

loop_
_geom_angle_atom_site_label_1
_geom_angle_atom_site_label_2
_geom_angle_atom_site_label_3
_geom_angle
C1 Ni1 C8 103.10(7)
C1 Ni1 Si2 99.04(5)
C8 Ni1 Si2 157.85(5)
C1 Ni1 Si3 157.67(5)
C8 Ni1 Si3 99.22(5)
Si2 Ni1 Si3 58.631(16)
Si3 Si2 Ni1 60.899(16)
Si3 Si2 Si1 127.98(2)
Ni1 Si2 Si1 130.96(2)
C23 Si4 C15 110.83(9)
C23 Si4 C19 112.20(10)
C15 Si4 C19 109.40(8)
C23 Si4 Si3 108.64(6)
C15 Si4 Si3 108.36(6)
C19 Si4 Si3 107.27(6)
C27 Si1 C35 110.56(7)
C27 Si1 C31 111.03(8)
C35 Si1 C31 111.35(8)
C27 Si1 Si2 107.11(5)
C35 Si1 Si2 109.90(5)
C31 Si1 Si2 106.72(5)
Si2 Si3 Ni1 60.470(16)
Si2 Si3 Si4 125.52(2)
Ni1 Si3 Si4 128.37(2)
C1 N1 C5 112.08(14)
C1 N1 C2 123.82(14)
C5 N1 C2 124.09(15)
C1 N2 C4 112.14(15)
C1 N2 C3 123.03(15)
C4 N2 C3 124.81(15)
C36 C35 C38 106.10(14)
C36 C35 C37 107.43(14)
C38 C35 C37 108.24(14)
C36 C35 Si1 110.63(12)
C38 C35 Si1 110.45(11)
C37 C35 Si1 113.67(11)
C8 N3 C12 111.91(15)
C8 N3 C10 123.00(15)
C12 N3 C10 125.06(15)
N2 C1 N1 102.91(14)
N2 C1 Ni1 126.10(12)
N1 C1 Ni1 130.98(12)
N4 C8 N3 102.86(14)
N4 C8 Ni1 129.88(13)
N3 C8 Ni1 127.03(12)
C20 C19 C22 106.6(2)
C20 C19 C21 107.71(18)
C22 C19 C21 108.13(17)
C20 C19 Si4 110.74(14)
C22 C19 Si4 110.78(14)
C21 C19 Si4 112.63(15)
C11 C12 N3 106.64(16)
C11 C12 C13 130.11(18)
N3 C12 C13 123.16(19)
C8 N4 C11 112.01(15)
C8 N4 C9 123.42(15)
C11 N4 C9 124.55(15)
C29 C27 C28 105.60(15)
C29 C27 C30 108.02(14)
C28 C27 C30 107.98(15)
C29 C27 Si1 110.52(12)
C28 C27 Si1 109.95(11)
C30 C27 Si1 114.36(12)
C32 C31 C34 106.23(16)
C32 C31 C33 108.32(16)
C34 C31 C33 107.52(15)
C32 C31 Si1 111.00(12)
C34 C31 Si1 110.59(13)
C33 C31 Si1 112.88(12)
C25 C23 C26 107.11(19)
C25 C23 C24 107.68(18)
C26 C23 C24 108.21(19)
C25 C23 Si4 110.23(16)
C26 C23 Si4 109.87(13)
C24 C23 Si4 113.51(14)
C17 C15 C16 105.30(17)
C17 C15 C18 108.51(17)
C16 C15 C18 107.31(16)
C17 C15 Si4 110.28(13)
C16 C15 Si4 110.29(13)
C18 C15 Si4 114.69(13)
C12 C11 N4 106.52(16)
C12 C11 C14 130.81(19)
N4 C11 C14 122.38(19)
C4 C5 N1 106.39(15)
C4 C5 C6 131.12(17)
N1 C5 C6 122.48(17)
C5 C4 N2 106.46(15)
C5 C4 C7 131.29(18)
N2 C4 C7 122.25(17)

loop_
_geom_bond_atom_site_label_1
_geom_bond_atom_site_label_2
_geom_bond_distance
Ni1 C1 1.9064(17)
Ni1 C8 1.9170(16)
Ni1 Si2 2.3004(5)
Ni1 Si3 2.3101(5)
Si2 Si3 2.2574(6)
Si2 Si1 2.3515(6)
Si4 C23 1.943(2)
Si4 C15 1.9495(18)
Si4 C19 1.9545(19)
Si4 Si3 2.3572(6)
Si1 C27 1.9510(17)
Si1 C35 1.9536(16)
Si1 C31 1.9539(17)
N1 C1 1.364(2)
N1 C5 1.398(2)
N1 C2 1.456(2)
N2 C1 1.362(2)
N2 C4 1.397(2)
N2 C3 1.454(2)
C35 C36 1.538(2)
C35 C38 1.539(2)
C35 C37 1.542(2)
N3 C8 1.367(2)
N3 C12 1.396(2)
N3 C10 1.448(2)
C8 N4 1.364(2)
C19 C20 1.531(3)
C19 C22 1.537(3)
C19 C21 1.537(3)
C12 C11 1.338(3)
C12 C13 1.492(3)
N4 C11 1.397(2)
N4 C9 1.448(2)
C27 C29 1.537(2)
C27 C28 1.538(3)
C27 C30 1.545(2)
C31 C32 1.535(3)
C31 C34 1.539(3)
C31 C33 1.541(2)
C23 C25 1.538(3)
C23 C26 1.541(3)
C23 C24 1.548(3)
C15 C17 1.533(3)
C15 C16 1.539(3)
C15 C18 1.543(2)
C11 C14 1.496(3)
C5 C4 1.341(3)
C5 C6 1.492(3)
C4 C7 1.489(3)
